data_4063286
loop_
_publ_author_name
'Olga Grossman'
'Clarit Azerraf'
'Dmitri Gelman'

_publ_section_title
;
 Palladium Complexes Bearing Novel Strongly Bent Trans-Spanning
 Diphosphine Ligands: Synthesis, Characterization, and Catalytic
 Activity
;
_journal_issue 2
_journal_name_full Organometallics
_journal_page_first 375
_journal_page_last 381
_journal_paper_doi 10.1021/om050906j
_journal_volume 25
_journal_year 2006
_chemical_formula_moiety 'C32 H40 Cl4 P2 Pd2, 3(C H Cl3)'
_chemical_formula_sum 'C35 H43 Cl13 P2 Pd2'
_chemical_formula_weight 1199.28
_chemical_name_systematic
; 
 ? 
;
_space_group_IT_number 14
_symmetry_cell_setting monoclinic
_symmetry_space_group_name_Hall '-P 2ybc'
_symmetry_space_group_name_H-M 'P 1 21/c 1'
_atom_sites_solution_hydrogens geom
_atom_sites_solution_primary direct
_atom_sites_solution_secondary difmap
_audit_creation_method SHELXL-97
_cell_angle_alpha 90.00
_cell_angle_beta 106.9380(10)
_cell_angle_gamma 90.00
_cell_formula_units_Z 4
_cell_length_a 15.3648(9)
_cell_length_b 22.1329(12)
_cell_length_c 14.2719(8)
_cell_measurement_reflns_used 6734
_cell_measurement_temperature 173(2)
_cell_measurement_theta_max 27.92
_cell_measurement_theta_min 2.30
_cell_volume 4642.9(5)
_computing_cell_refinement 'Bruker SMART'
_computing_data_collection 'Bruker SMART'
_computing_data_reduction 'Bruker SAINT'
_computing_molecular_graphics 'Bruker SHELXTL'
_computing_publication_material 'Bruker SHELXTL'
_computing_structure_refinement 'SHELXL-97 (Sheldrick, 1997)'
_computing_structure_solution 'SHELXS-97 (Sheldrick, 1990)'
_diffrn_ambient_temperature 173(2)
_diffrn_measured_fraction_theta_full 1.000
_diffrn_measured_fraction_theta_max 1.000
_diffrn_measurement_device_type 'CCD area detector'
_diffrn_measurement_method 'phi and omega scans'
_diffrn_radiation_monochromator graphite
_diffrn_radiation_source 'fine-focus sealed tube'
_diffrn_radiation_type MoK\a
_diffrn_radiation_wavelength 0.71073
_diffrn_reflns_av_R_equivalents 0.0549
_diffrn_reflns_av_sigmaI/netI 0.0452
_diffrn_reflns_limit_h_max 19
_diffrn_reflns_limit_h_min -19
_diffrn_reflns_limit_k_max 28
_diffrn_reflns_limit_k_min -28
_diffrn_reflns_limit_l_max 18
_diffrn_reflns_limit_l_min -18
_diffrn_reflns_number 52101
_diffrn_reflns_theta_full 27.00
_diffrn_reflns_theta_max 27.00
_diffrn_reflns_theta_min 1.66
_exptl_absorpt_coefficient_mu 1.618
_exptl_absorpt_correction_T_max 0.8814
_exptl_absorpt_correction_T_min 0.6339
_exptl_absorpt_correction_type integration
_exptl_absorpt_process_details 'Face-Indexed Absorption Correction, Bruker-XPREP'
_exptl_crystal_colour orange
_exptl_crystal_density_diffrn 1.716
_exptl_crystal_density_method 'not measured'
_exptl_crystal_description plate
_exptl_crystal_F_000 2384
_exptl_crystal_size_max 0.31
_exptl_crystal_size_mid 0.16
_exptl_crystal_size_min 0.08
_refine_diff_density_max 1.111
_refine_diff_density_min -0.692
_refine_diff_density_rms 0.092
_refine_ls_extinction_method none
_refine_ls_goodness_of_fit_ref 0.966
_refine_ls_hydrogen_treatment constr
_refine_ls_matrix_type full
_refine_ls_number_parameters 561
_refine_ls_number_reflns 10150
_refine_ls_number_restraints 0
_refine_ls_restrained_S_all 0.966
_refine_ls_R_factor_all 0.0543
_refine_ls_R_factor_gt 0.0374
_refine_ls_shift/su_max 0.002
_refine_ls_shift/su_mean 0.000
_refine_ls_structure_factor_coef Fsqd
_refine_ls_weighting_details 'calc w=1/[\s^2^(Fo^2^)+(0.0527P)^2^+0.0000P] where P=(Fo^2^+2Fc^2^)/3'
_refine_ls_weighting_scheme calc
_refine_ls_wR_factor_gt 0.0892
_refine_ls_wR_factor_ref 0.0937
_reflns_number_gt 7668
_reflns_number_total 10150
_reflns_threshold_expression >2sigma(I)
_cod_depositor_comments
;
The following automatic conversions were performed:
'_symmetry_cell_setting' value 'Monoclinic' changed to 'monoclinic'
according to '/home/saulius/struct/CIF-dictionaries/cif_core.dic'
dictionary named 'cif_core.dic' version 2.4.1 from 2010-06-29.

Automatic conversion script
Id: cif_fix_enum 1527 2010-12-29 10:47:43Z saulius 
;
_cod_original_sg_symbol_H-M P2(1)/c
_cod_database_code 4063286

loop_
_symmetry_equiv_pos_as_xyz
'x, y, z'
'-x, y+1/2, -z+1/2'
'-x, -y, -z'
'x, -y-1/2, z-1/2'

loop_
_atom_site_label
_atom_site_type_symbol
_atom_site_fract_x
_atom_site_fract_y
_atom_site_fract_z
_atom_site_U_iso_or_equiv
_atom_site_adp_type
_atom_site_occupancy
_atom_site_symmetry_multiplicity
_atom_site_calc_flag
_atom_site_refinement_flags
C1 C 0.4970(2) 0.59069(14) 0.7363(2) 0.0226(7) Uani 1 1 d .
H1 H 0.5009 0.6355 0.7290 0.027 Uiso 1 1 calc R
C2 C 0.4865(2) 0.47529(15) 0.7558(2) 0.0297(8) Uani 1 1 d .
H2 H 0.4823 0.4306 0.7636 0.036 Uiso 1 1 calc R
C3 C 0.5916(2) 0.55972(14) 0.7673(2) 0.0248(7) Uani 1 1 d .
C4 C 0.6791(2) 0.58437(15) 0.7870(2) 0.0286(7) Uani 1 1 d .
C5 C 0.7532(3) 0.54408(17) 0.8069(3) 0.0392(9) Uani 1 1 d .
H5 H 0.8127 0.5599 0.8168 0.047 Uiso 1 1 calc R
C6 C 0.7424(3) 0.48241(18) 0.8125(3) 0.0433(10) Uani 1 1 d .
H6 H 0.7939 0.4566 0.8254 0.052 Uiso 1 1 calc R
C7 C 0.6574(3) 0.45828(16) 0.7995(2) 0.0361(9) Uani 1 1 d .
H7 H 0.6496 0.4161 0.8066 0.043 Uiso 1 1 calc R
C8 C 0.5833(2) 0.49674(14) 0.7758(2) 0.0272(7) Uani 1 1 d .
C9 C 0.4428(2) 0.55899(14) 0.6402(2) 0.0219(7) Uani 1 1 d .
C10 C 0.3983(2) 0.58273(14) 0.5470(2) 0.0226(7) Uani 1 1 d .
C11 C 0.3670(2) 0.54209(15) 0.4690(2) 0.0291(8) Uani 1 1 d .
H11 H 0.3413 0.5577 0.4049 0.035 Uiso 1 1 calc R
C12 C 0.3721(2) 0.48050(16) 0.4820(2) 0.0317(8) Uani 1 1 d .
H12 H 0.3526 0.4543 0.4271 0.038 Uiso 1 1 calc R
C13 C 0.4057(2) 0.45685(15) 0.5749(2) 0.0291(8) Uani 1 1 d .
H13 H 0.4044 0.4146 0.5857 0.035 Uiso 1 1 calc R
C14 C 0.4412(2) 0.49613(14) 0.6519(2) 0.0253(7) Uani 1 1 d .
C15 C 0.4515(2) 0.57255(15) 0.8139(2) 0.0260(7) Uani 1 1 d .
C16 C 0.4205(2) 0.61159(16) 0.8729(2) 0.0311(8) Uani 1 1 d .
H16 H 0.4261 0.6541 0.8670 0.037 Uiso 1 1 calc R
C17 C 0.3808(3) 0.58752(17) 0.9410(2) 0.0406(9) Uani 1 1 d .
H17 H 0.3590 0.6137 0.9818 0.049 Uiso 1 1 calc R
C18 C 0.3733(3) 0.52591(18) 0.9493(3) 0.0444(10) Uani 1 1 d .
H18 H 0.3453 0.5100 0.9952 0.053 Uiso 1 1 calc R
C19 C 0.4061(3) 0.48647(17) 0.8913(2) 0.0390(9) Uani 1 1 d .
H19 H 0.4016 0.4440 0.8980 0.047 Uiso 1 1 calc R
C20 C 0.4454(2) 0.51043(16) 0.8236(2) 0.0296(8) Uani 1 1 d .
C21 C 0.8187(2) 0.67353(17) 0.7750(3) 0.0388(9) Uani 1 1 d .
H21 H 0.8664 0.6458 0.8153 0.047 Uiso 1 1 calc R
C22 C 0.8035(3) 0.6575(2) 0.6678(3) 0.0498(11) Uani 1 1 d .
H22A H 0.7567 0.6841 0.6267 0.075 Uiso 1 1 calc R
H22B H 0.7837 0.6154 0.6567 0.075 Uiso 1 1 calc R
H22C H 0.8605 0.6628 0.6510 0.075 Uiso 1 1 calc R
C23 C 0.8537(3) 0.73859(18) 0.7957(3) 0.0510(11) Uani 1 1 d .
H23A H 0.9136 0.7420 0.7846 0.076 Uiso 1 1 calc R
H23B H 0.8590 0.7489 0.8639 0.076 Uiso 1 1 calc R
H23C H 0.8111 0.7664 0.7519 0.076 Uiso 1 1 calc R
C24 C 0.7479(3) 0.66621(17) 0.9491(2) 0.0377(9) Uani 1 1 d .
H24 H 0.7716 0.7078 0.9689 0.045 Uiso 1 1 calc R
C25 C 0.6634(3) 0.6579(2) 0.9834(3) 0.0474(10) Uani 1 1 d .
H25A H 0.6383 0.6173 0.9656 0.071 Uiso 1 1 calc R
H25B H 0.6177 0.6882 0.9521 0.071 Uiso 1 1 calc R
H25C H 0.6799 0.6627 1.0547 0.071 Uiso 1 1 calc R
C26 C 0.8232(3) 0.6216(2) 1.0014(3) 0.0569(12) Uani 1 1 d .
H26A H 0.8409 0.6291 1.0721 0.085 Uiso 1 1 calc R
H26B H 0.8762 0.6271 0.9771 0.085 Uiso 1 1 calc R
H26C H 0.8006 0.5801 0.9882 0.085 Uiso 1 1 calc R
C27 C 0.3320(2) 0.67485(15) 0.3902(2) 0.0293(8) Uani 1 1 d .
H27 H 0.2952 0.6409 0.3522 0.035 Uiso 1 1 calc R
C28 C 0.4217(2) 0.67752(18) 0.3650(2) 0.0383(9) Uani 1 1 d .
H28A H 0.4095 0.6816 0.2940 0.058 Uiso 1 1 calc R
H28B H 0.4562 0.6404 0.3872 0.058 Uiso 1 1 calc R
H28C H 0.4571 0.7124 0.3978 0.058 Uiso 1 1 calc R
C29 C 0.2782(3) 0.73322(17) 0.3605(3) 0.0402(9) Uani 1 1 d .
H29A H 0.3129 0.7671 0.3973 0.060 Uiso 1 1 calc R
H29B H 0.2198 0.7299 0.3750 0.060 Uiso 1 1 calc R
H29C H 0.2672 0.7401 0.2902 0.060 Uiso 1 1 calc R
C30 C 0.2394(2) 0.65246(17) 0.5419(2) 0.0333(8) Uani 1 1 d .
H30 H 0.2096 0.6930 0.5281 0.040 Uiso 1 1 calc R
C31 C 0.2501(3) 0.63813(19) 0.6497(3) 0.0424(10) Uani 1 1 d .
H31A H 0.1905 0.6398 0.6615 0.064 Uiso 1 1 calc R
H31B H 0.2908 0.6678 0.6913 0.064 Uiso 1 1 calc R
H31C H 0.2759 0.5976 0.6651 0.064 Uiso 1 1 calc R
C32 C 0.1764(3) 0.6072(2) 0.4741(3) 0.0495(11) Uani 1 1 d .
H32A H 0.2027 0.5666 0.4868 0.074 Uiso 1 1 calc R
H32B H 0.1694 0.6182 0.4057 0.074 Uiso 1 1 calc R
H32C H 0.1168 0.6077 0.4861 0.074 Uiso 1 1 calc R
C33 C 0.8403(3) 0.9043(2) 0.8668(3) 0.0598(12) Uani 1 1 d .
C34 C 0.0893(3) 0.7826(3) 0.6099(4) 0.0732(15) Uani 1 1 d .
C35 C 0.0737(7) 0.9634(5) 0.3175(6) 0.162(4) Uani 1 1 d .
Cl1 Cl 0.53172(6) 0.82175(4) 0.65932(6) 0.03123(19) Uani 1 1 d .
Cl2 Cl 0.56966(5) 0.68741(3) 0.59720(5) 0.02528(17) Uani 1 1 d .
Cl3 Cl 0.67216(6) 0.79922(4) 0.87998(6) 0.0375(2) Uani 1 1 d .
Cl4 Cl 0.30967(6) 0.79104(4) 0.59993(6) 0.03033(19) Uani 1 1 d .
Cl11 Cl 0.93005(12) 0.88462(8) 0.81547(17) 0.0756(6) Uani 0.809(4) 1 d P
Cl12 Cl 0.76802(13) 0.95290(12) 0.78911(18) 0.0991(10) Uani 0.809(4) 1 d P
Cl13 Cl 0.88960(19) 0.93597(14) 0.98156(15) 0.1237(11) Uani 0.809(4) 1 d P
Cl14 Cl 0.8410(14) 0.8979(4) 0.7531(8) 0.158(8) Uani 0.191(4) 1 d P
Cl15 Cl 0.8173(7) 0.9861(3) 0.8752(10) 0.114(5) Uani 0.191(4) 1 d P
Cl16 Cl 0.9098(7) 0.8781(5) 0.9575(8) 0.121(5) Uani 0.191(4) 1 d P
Cl21 Cl 0.0781(7) 0.8518(3) 0.6610(9) 0.094(2) Uani 0.499(6) 1 d P
Cl22 Cl 0.0519(3) 0.7250(2) 0.6912(5) 0.137(3) Uani 0.499(6) 1 d P
Cl23 Cl 0.0372(3) 0.7644(3) 0.5000(4) 0.154(4) Uani 0.499(6) 1 d P
Cl24 Cl 0.0645(7) 0.8361(5) 0.6792(10) 0.176(5) Uani 0.501(6) 1 d P
Cl25 Cl 0.0103(3) 0.72895(19) 0.5892(5) 0.130(2) Uani 0.501(6) 1 d P
Cl26 Cl 0.0692(3) 0.8208(4) 0.4870(4) 0.147(3) Uani 0.501(6) 1 d P
Cl31 Cl 0.0145(2) 0.98842(18) 0.4037(4) 0.1287(15) Uani 0.643(5) 1 d P
Cl32 Cl 0.0106(4) 0.9399(3) 0.2152(3) 0.183(3) Uani 0.643(5) 1 d P
Cl33 Cl 0.1449(4) 0.9100(4) 0.3774(6) 0.339(6) Uani 0.643(5) 1 d P
Cl34 Cl -0.0491(6) 0.9944(4) 0.2245(8) 0.191(4) Uani 0.357(5) 1 d P
Cl35 Cl 0.0575(5) 0.8921(3) 0.2678(5) 0.122(3) Uani 0.357(5) 1 d P
Cl36 Cl 0.0830(14) 0.9771(7) 0.4114(11) 0.354(12) Uani 0.357(5) 1 d P
P1 P 0.71464(6) 0.66330(4) 0.81360(6) 0.0279(2) Uani 1 1 d .
P2 P 0.35196(6) 0.65917(4) 0.52164(6) 0.02330(18) Uani 1 1 d .
Pd1 Pd 0.623510(17) 0.739848(11) 0.743669(18) 0.02418(7) Uani 1 1 d .
Pd2 Pd 0.435640(16) 0.737000(11) 0.596402(16) 0.02159(7) Uani 1 1 d .

loop_
_atom_site_aniso_label
_atom_site_aniso_U_11
_atom_site_aniso_U_22
_atom_site_aniso_U_33
_atom_site_aniso_U_23
_atom_site_aniso_U_13
_atom_site_aniso_U_12
C1 0.0317(18) 0.0178(16) 0.0197(15) -0.0002(12) 0.0094(13) 0.0000(13)
C2 0.049(2) 0.0183(17) 0.0245(17) 0.0021(13) 0.0143(16) -0.0001(15)
C3 0.0347(19) 0.0269(18) 0.0133(14) -0.0009(12) 0.0080(13) 0.0033(14)
C4 0.036(2) 0.0257(18) 0.0230(17) -0.0023(13) 0.0066(15) 0.0046(15)
C5 0.034(2) 0.042(2) 0.037(2) -0.0056(17) 0.0024(16) 0.0096(17)
C6 0.045(2) 0.042(2) 0.038(2) -0.0041(17) 0.0033(18) 0.0205(19)
C7 0.058(3) 0.0281(19) 0.0207(17) 0.0007(14) 0.0083(17) 0.0102(18)
C8 0.043(2) 0.0248(18) 0.0152(15) -0.0020(13) 0.0111(14) 0.0041(15)
C9 0.0275(17) 0.0225(17) 0.0188(15) -0.0020(12) 0.0116(13) -0.0025(13)
C10 0.0276(17) 0.0207(17) 0.0220(16) -0.0011(12) 0.0113(13) -0.0037(13)
C11 0.0338(19) 0.033(2) 0.0190(16) -0.0054(14) 0.0059(14) -0.0034(15)
C12 0.034(2) 0.032(2) 0.0281(18) -0.0117(15) 0.0084(15) -0.0051(15)
C13 0.036(2) 0.0233(18) 0.0324(19) -0.0038(14) 0.0176(15) -0.0025(15)
C14 0.0362(19) 0.0219(17) 0.0234(16) -0.0021(13) 0.0175(15) -0.0017(14)
C15 0.0345(19) 0.0271(18) 0.0165(15) 0.0010(13) 0.0077(14) -0.0018(14)
C16 0.042(2) 0.0301(19) 0.0225(17) -0.0045(14) 0.0119(15) -0.0015(16)
C17 0.056(3) 0.045(2) 0.0267(19) -0.0086(16) 0.0220(18) -0.0026(19)
C18 0.065(3) 0.048(3) 0.028(2) 0.0030(17) 0.0267(19) -0.006(2)
C19 0.063(3) 0.029(2) 0.0302(19) 0.0031(15) 0.0217(18) -0.0024(18)
C20 0.041(2) 0.0286(19) 0.0201(16) -0.0006(13) 0.0113(15) -0.0012(15)
C21 0.0267(19) 0.044(2) 0.046(2) -0.0039(18) 0.0108(17) 0.0019(16)
C22 0.042(2) 0.068(3) 0.048(2) -0.008(2) 0.025(2) -0.005(2)
C23 0.033(2) 0.055(3) 0.070(3) -0.008(2) 0.024(2) -0.0095(19)
C24 0.043(2) 0.040(2) 0.0254(18) -0.0042(16) 0.0034(16) -0.0018(18)
C25 0.062(3) 0.055(3) 0.029(2) -0.0017(18) 0.0180(19) -0.005(2)
C26 0.061(3) 0.064(3) 0.033(2) -0.002(2) -0.007(2) 0.011(2)
C27 0.038(2) 0.0317(19) 0.0153(15) -0.0002(13) 0.0041(14) 0.0006(15)
C28 0.046(2) 0.054(2) 0.0178(17) 0.0045(16) 0.0135(16) 0.0038(18)
C29 0.053(2) 0.045(2) 0.0231(18) 0.0087(16) 0.0125(17) 0.0094(19)
C30 0.0288(19) 0.037(2) 0.0351(19) -0.0004(16) 0.0114(16) -0.0011(16)
C31 0.039(2) 0.059(3) 0.037(2) 0.0045(18) 0.0244(18) -0.0011(19)
C32 0.032(2) 0.060(3) 0.058(3) -0.011(2) 0.0137(19) -0.0151(19)
C33 0.060(3) 0.065(3) 0.053(3) 0.003(2) 0.015(2) 0.003(2)
C34 0.048(3) 0.087(4) 0.088(4) -0.022(3) 0.025(3) -0.004(3)
C35 0.168(9) 0.220(11) 0.114(7) -0.031(7) 0.065(7) -0.130(8)
Cl1 0.0384(5) 0.0209(4) 0.0358(5) -0.0023(3) 0.0132(4) -0.0021(3)
Cl2 0.0295(4) 0.0258(4) 0.0226(4) -0.0026(3) 0.0109(3) -0.0002(3)
Cl3 0.0406(5) 0.0362(5) 0.0350(5) -0.0147(4) 0.0098(4) -0.0033(4)
Cl4 0.0330(5) 0.0318(5) 0.0276(4) -0.0006(3) 0.0111(3) 0.0059(4)
Cl11 0.0535(10) 0.0705(12) 0.1090(16) -0.0062(10) 0.0334(10) 0.0020(8)
Cl12 0.0589(11) 0.130(2) 0.1158(18) 0.0641(16) 0.0362(11) 0.0338(12)
Cl13 0.165(2) 0.140(3) 0.0629(13) -0.0202(13) 0.0279(14) -0.0206(19)
Cl14 0.33(2) 0.081(7) 0.093(7) -0.019(5) 0.113(11) -0.033(10)
Cl15 0.111(8) 0.050(5) 0.214(13) -0.019(6) 0.098(9) 0.008(4)
Cl16 0.100(7) 0.108(9) 0.117(8) 0.028(7) -0.029(6) -0.027(6)
Cl21 0.067(3) 0.063(2) 0.147(5) -0.029(2) 0.024(3) -0.012(2)
Cl22 0.085(3) 0.145(4) 0.208(7) -0.032(4) 0.086(4) -0.042(3)
Cl23 0.091(3) 0.222(8) 0.108(4) -0.087(5) -0.036(3) 0.051(4)
Cl24 0.104(6) 0.235(11) 0.156(7) -0.099(8) -0.015(5) 0.072(6)
Cl25 0.088(3) 0.103(3) 0.179(7) 0.054(3) 0.009(3) -0.022(2)
Cl26 0.059(2) 0.255(7) 0.128(3) 0.115(4) 0.026(2) 0.026(3)
Cl31 0.096(2) 0.112(3) 0.192(4) -0.042(2) 0.064(2) -0.0271(19)
Cl32 0.190(5) 0.181(6) 0.141(3) -0.022(3) -0.010(3) -0.079(4)
Cl33 0.159(5) 0.575(15) 0.260(8) -0.053(8) 0.024(5) 0.169(7)
Cl34 0.144(7) 0.124(6) 0.337(13) 0.002(7) 0.117(7) -0.024(5)
Cl35 0.134(5) 0.134(5) 0.133(6) -0.038(4) 0.093(5) -0.021(4)
Cl36 0.48(2) 0.391(18) 0.308(14) -0.297(14) 0.296(17) -0.327(18)
P1 0.0264(5) 0.0314(5) 0.0252(4) -0.0045(4) 0.0061(4) 0.0001(4)
P2 0.0272(5) 0.0257(4) 0.0173(4) -0.0001(3) 0.0068(3) -0.0008(4)
Pd1 0.02604(14) 0.02368(14) 0.02481(14) -0.00445(10) 0.01053(11) -0.00286(10)
Pd2 0.02758(14) 0.02105(13) 0.01784(12) 0.00019(9) 0.00928(10) 0.00066(10)

loop_
_atom_type_symbol
_atom_type_description
_atom_type_scat_dispersion_real
_atom_type_scat_dispersion_imag
_atom_type_scat_source
C C 0.0033 0.0016 'International Tables Vol C Tables 4.2.6.8 and 6.1.1.4'
H H 0.0000 0.0000 'International Tables Vol C Tables 4.2.6.8 and 6.1.1.4'
P P 0.1023 0.0942 'International Tables Vol C Tables 4.2.6.8 and 6.1.1.4'
Cl Cl 0.1484 0.1585 'International Tables Vol C Tables 4.2.6.8 and 6.1.1.4'
Pd Pd -0.9988 1.0072 'International Tables Vol C Tables 4.2.6.8 and 6.1.1.4'

loop_
_geom_angle_atom_site_label_1
_geom_angle_atom_site_label_2
_geom_angle_atom_site_label_3
_geom_angle
C15 C1 C9 106.4(2)
C15 C1 C3 105.5(2)
C9 C1 C3 105.6(2)
C15 C1 H1 112.9
C9 C1 H1 112.9
C3 C1 H1 112.9
C8 C2 C14 103.6(3)
C8 C2 C20 106.8(3)
C14 C2 C20 108.1(3)
C8 C2 H2 112.6
C14 C2 H2 112.6
C20 C2 H2 112.6
C4 C3 C8 118.3(3)
C4 C3 C1 130.5(3)
C8 C3 C1 111.2(3)
C3 C4 C5 117.8(3)
C3 C4 P1 128.5(3)
C5 C4 P1 112.7(3)
C6 C5 C4 122.2(4)
C6 C5 H5 118.9
C4 C5 H5 118.9
C7 C6 C5 120.2(3)
C7 C6 H6 119.9
C5 C6 H6 119.9
C6 C7 C8 118.5(3)
C6 C7 H7 120.8
C8 C7 H7 120.8
C7 C8 C3 122.8(3)
C7 C8 C2 123.3(3)
C3 C8 C2 113.9(3)
C14 C9 C10 117.5(3)
C14 C9 C1 111.5(3)
C10 C9 C1 130.9(3)
C11 C10 C9 118.0(3)
C11 C10 P2 114.4(2)
C9 C10 P2 125.8(2)
C12 C11 C10 122.4(3)
C12 C11 H11 118.8
C10 C11 H11 118.8
C11 C12 C13 119.8(3)
C11 C12 H12 120.1
C13 C12 H12 120.1
C12 C13 C14 118.5(3)
C12 C13 H13 120.8
C14 C13 H13 120.8
C13 C14 C9 123.0(3)
C13 C14 C2 123.3(3)
C9 C14 C2 113.6(3)
C16 C15 C20 120.8(3)
C16 C15 C1 126.1(3)
C20 C15 C1 113.1(3)
C15 C16 C17 118.9(3)
C15 C16 H16 120.6
C17 C16 H16 120.6
C18 C17 C16 120.2(3)
C18 C17 H17 119.9
C16 C17 H17 119.9
C17 C18 C19 121.0(3)
C17 C18 H18 119.5
C19 C18 H18 119.5
C20 C19 C18 118.7(3)
C20 C19 H19 120.6
C18 C19 H19 120.6
C19 C20 C15 120.3(3)
C19 C20 C2 126.6(3)
C15 C20 C2 113.1(3)
C22 C21 C23 110.8(3)
C22 C21 P1 112.3(3)
C23 C21 P1 110.0(3)
C22 C21 H21 107.9
C23 C21 H21 107.9
P1 C21 H21 107.9
C21 C22 H22A 109.5
C21 C22 H22B 109.5
H22A C22 H22B 109.5
C21 C22 H22C 109.5
H22A C22 H22C 109.5
H22B C22 H22C 109.5
C21 C23 H23A 109.5
C21 C23 H23B 109.5
H23A C23 H23B 109.5
C21 C23 H23C 109.5
H23A C23 H23C 109.5
H23B C23 H23C 109.5
C25 C24 C26 110.9(3)
C25 C24 P1 109.2(2)
C26 C24 P1 115.1(3)
C25 C24 H24 107.1
C26 C24 H24 107.1
P1 C24 H24 107.1
C24 C25 H25A 109.5
C24 C25 H25B 109.5
H25A C25 H25B 109.5
C24 C25 H25C 109.5
H25A C25 H25C 109.5
H25B C25 H25C 109.5
C24 C26 H26A 109.5
C24 C26 H26B 109.5
H26A C26 H26B 109.5
C24 C26 H26C 109.5
H26A C26 H26C 109.5
H26B C26 H26C 109.5
C28 C27 C29 110.9(3)
C28 C27 P2 110.7(2)
C29 C27 P2 110.9(2)
C28 C27 H27 108.1
C29 C27 H27 108.1
P2 C27 H27 108.1
C27 C28 H28A 109.5
C27 C28 H28B 109.5
H28A C28 H28B 109.5
C27 C28 H28C 109.5
H28A C28 H28C 109.5
H28B C28 H28C 109.5
C27 C29 H29A 109.5
C27 C29 H29B 109.5
H29A C29 H29B 109.5
C27 C29 H29C 109.5
H29A C29 H29C 109.5
H29B C29 H29C 109.5
C32 C30 C31 111.3(3)
C32 C30 P2 113.8(3)
C31 C30 P2 110.1(2)
C32 C30 H30 107.1
C31 C30 H30 107.1
P2 C30 H30 107.1
C30 C31 H31A 109.5
C30 C31 H31B 109.5
H31A C31 H31B 109.5
C30 C31 H31C 109.5
H31A C31 H31C 109.5
H31B C31 H31C 109.5
C30 C32 H32A 109.5
C30 C32 H32B 109.5
H32A C32 H32B 109.5
C30 C32 H32C 109.5
H32A C32 H32C 109.5
H32B C32 H32C 109.5
Cl16 C33 Cl14 127.0(9)
Cl12 C33 Cl13 112.4(3)
Cl12 C33 Cl11 108.7(3)
Cl13 C33 Cl11 107.8(3)
Cl16 C33 Cl15 114.4(7)
Cl14 C33 Cl15 101.9(6)
Cl23 C34 Cl24 129.3(6)
Cl24 C34 Cl25 109.5(5)
Cl23 C34 Cl21 123.9(6)
Cl24 C34 Cl26 103.3(6)
Cl25 C34 Cl26 104.0(4)
Cl23 C34 Cl22 105.9(4)
Cl21 C34 Cl22 104.5(4)
Cl32 C35 Cl33 111.9(8)
Cl36 C35 Cl35 125.4(10)
Cl32 C35 Cl31 115.5(7)
Cl33 C35 Cl31 104.6(5)
Cl36 C35 Cl34 112.0(14)
Cl35 C35 Cl34 92.5(6)
Pd2 Cl1 Pd1 78.70(3)
Pd1 Cl2 Pd2 81.47(3)
C4 P1 C21 106.60(16)
C4 P1 C24 102.93(16)
C21 P1 C24 107.89(17)
C4 P1 Pd1 121.20(11)
C21 P1 Pd1 104.89(13)
C24 P1 Pd1 112.68(12)
C10 P2 C30 102.91(15)
C10 P2 C27 108.34(14)
C30 P2 C27 106.86(15)
C10 P2 Pd2 118.91(11)
C30 P2 Pd2 115.14(12)
C27 P2 Pd2 104.10(11)
P1 Pd1 Cl3 92.79(3)
P1 Pd1 Cl2 92.04(3)
Cl3 Pd1 Cl2 174.85(3)
P1 Pd1 Cl1 175.64(3)
Cl3 Pd1 Cl1 89.51(3)
Cl2 Pd1 Cl1 85.56(3)
P2 Pd2 Cl4 92.34(3)
P2 Pd2 Cl2 91.38(3)
Cl4 Pd2 Cl2 176.27(3)
P2 Pd2 Cl1 173.01(3)
Cl4 Pd2 Cl1 90.88(3)
Cl2 Pd2 Cl1 85.40(3)

loop_
_geom_bond_atom_site_label_1
_geom_bond_atom_site_label_2
_geom_bond_distance
C1 C15 1.526(4)
C1 C9 1.550(4)
C1 C3 1.550(4)
C1 H1 1.0000
C2 C8 1.506(5)
C2 C14 1.515(4)
C2 C20 1.516(4)
C2 H2 1.0000
C3 C4 1.401(5)
C3 C8 1.408(4)
C4 C5 1.409(5)
C4 P1 1.836(3)
C5 C6 1.380(5)
C5 H5 0.9500
C6 C7 1.373(5)
C6 H6 0.9500
C7 C8 1.382(5)
C7 H7 0.9500
C9 C14 1.402(4)
C9 C10 1.409(4)
C10 C11 1.402(4)
C10 P2 1.830(3)
C11 C12 1.375(5)
C11 H11 0.9500
C12 C13 1.378(5)
C12 H12 0.9500
C13 C14 1.383(4)
C13 H13 0.9500
C15 C16 1.384(4)
C15 C20 1.388(5)
C16 C17 1.394(5)
C16 H16 0.9500
C17 C18 1.376(5)
C17 H17 0.9500
C18 C19 1.394(5)
C18 H18 0.9500
C19 C20 1.384(5)
C19 H19 0.9500
C21 C22 1.520(5)
C21 C23 1.536(5)
C21 P1 1.850(4)
C21 H21 1.0000
C22 H22A 0.9800
C22 H22B 0.9800
C22 H22C 0.9800
C23 H23A 0.9800
C23 H23B 0.9800
C23 H23C 0.9800
C24 C25 1.527(5)
C24 C26 1.539(5)
C24 P1 1.852(3)
C24 H24 1.0000
C25 H25A 0.9800
C25 H25B 0.9800
C25 H25C 0.9800
C26 H26A 0.9800
C26 H26B 0.9800
C26 H26C 0.9800
C27 C28 1.522(5)
C27 C29 1.526(5)
C27 P2 1.844(3)
C27 H27 1.0000
C28 H28A 0.9800
C28 H28B 0.9800
C28 H28C 0.9800
C29 H29A 0.9800
C29 H29B 0.9800
C29 H29C 0.9800
C30 C32 1.527(5)
C30 C31 1.531(5)
C30 P2 1.841(3)
C30 H30 1.0000
C31 H31A 0.9800
C31 H31B 0.9800
C31 H31C 0.9800
C32 H32A 0.9800
C32 H32B 0.9800
C32 H32C 0.9800
C33 Cl16 1.532(9)
C33 Cl14 1.632(10)
C33 Cl12 1.704(5)
C33 Cl13 1.739(5)
C33 Cl11 1.794(5)
C33 Cl15 1.856(9)
C34 Cl23 1.592(6)
C34 Cl24 1.657(12)
C34 Cl25 1.662(6)
C34 Cl21 1.726(11)
C34 Cl26 1.891(7)
C34 Cl22 1.921(8)
C35 Cl36 1.341(12)
C35 Cl32 1.586(9)
C35 Cl33 1.668(13)
C35 Cl35 1.717(12)
C35 Cl31 1.817(11)
C35 Cl34 2.082(14)
Cl1 Pd2 2.3941(8)
Cl1 Pd1 2.3947(9)
Cl2 Pd1 2.3224(8)
Cl2 Pd2 2.3305(8)
Cl3 Pd1 2.2853(8)
Cl4 Pd2 2.2882(8)
P1 Pd1 2.2390(9)
P2 Pd2 2.2270(9)
